data_4347160
loop_
_publ_author_name
'G\'omez, Manuel'
'Hern\'andez-Prieto, Cristina'
'Mart\'in, Avelino'
'Mena, Miguel'
'Santamar\'ia, Cristina'

_publ_section_title
;
 Systematic Approach for the Construction of Niobium and Tantalum Sulfide
 Clusters.
;
_journal_issue 8
_journal_name_full 'Inorganic chemistry'
_journal_page_first 3815
_journal_page_last 3821
_journal_paper_doi 10.1021/acs.inorgchem.5b02816
_journal_volume 55
_journal_year 2016
_chemical_formula_moiety 'C36 H56 Cl4 N8 Nb4 S4, 2.5 (C6 H6)'
_chemical_formula_sum 'C51 H71 Cl4 N8 Nb4 S4'
_chemical_formula_weight 1437.83
_space_group_IT_number 15
_space_group_name_Hall '-C 2yc'
_space_group_name_H-M_alt 'C 1 2/c 1'
_symmetry_cell_setting monoclinic
_symmetry_Int_Tables_number 15
_symmetry_space_group_name_Hall '-C 2yc'
_symmetry_space_group_name_H-M 'C 1 2/c 1'
_atom_sites_solution_hydrogens geom
_atom_sites_solution_primary direct
_atom_sites_solution_secondary difmap
_cell_angle_alpha 90
_cell_angle_beta 133.014(10)
_cell_angle_gamma 90
_cell_formula_units_Z 8
_cell_length_a 44.196(2)
_cell_length_b 12.090(4)
_cell_length_c 32.329(8)
_cell_measurement_reflns_used 219
_cell_measurement_temperature 200(2)
_cell_measurement_theta_max 20
_cell_measurement_theta_min 3
_cell_measurement_wavelength 0.71073
_cell_volume 12631(6)
_computing_cell_refinement 'Dirax/lsq (Duisenberg & Schreurs, 1989-2000)'
_computing_data_collection 'Collect (Bruker AXS BV, 1997-2004)'
_computing_data_reduction 'EvalCCD (Duisenberg & Schreurs 1990-2000)'
_computing_molecular_graphics 'DIAMOND (Brandenburg, 2006)'
_computing_publication_material 'WinGX publication routines (Farrugia, 2012)'
_computing_structure_refinement 'SHELXL-2014/7 (Sheldrick, 2014)'
_computing_structure_solution 'SHELXT-2014 (Sheldrick, 2014)'
_diffrn_ambient_temperature 200(2)
_diffrn_detector 'CCD plate'
_diffrn_detector_area_resol_mean 9
_diffrn_measured_fraction_theta_full 0.998
_diffrn_measured_fraction_theta_max 0.995
_diffrn_measurement_device '95mm CCD camera on \k-goniostat'
_diffrn_measurement_device_type KappaCCD
_diffrn_measurement_method 'CCD rotation images, thick slices'
_diffrn_orient_matrix_UB_11 0.01
_diffrn_orient_matrix_UB_12 0
_diffrn_orient_matrix_UB_13 0
_diffrn_orient_matrix_UB_21 0
_diffrn_orient_matrix_UB_22 0.01
_diffrn_orient_matrix_UB_23 0
_diffrn_orient_matrix_UB_31 0
_diffrn_orient_matrix_UB_32 0
_diffrn_orient_matrix_UB_33 0.01
_diffrn_radiation_monochromator 'horizonally mounted graphite crystal'
_diffrn_radiation_probe x-ray
_diffrn_radiation_type MoK\a
_diffrn_radiation_wavelength 0.71073
_diffrn_reflns_av_R_equivalents 0.1359
_diffrn_reflns_av_unetI/netI 0.1158
_diffrn_reflns_Laue_measured_fraction_full 0.998
_diffrn_reflns_Laue_measured_fraction_max 0.995
_diffrn_reflns_limit_h_max 57
_diffrn_reflns_limit_h_min -57
_diffrn_reflns_limit_k_max 15
_diffrn_reflns_limit_k_min -15
_diffrn_reflns_limit_l_max 39
_diffrn_reflns_limit_l_min -41
_diffrn_reflns_number 85920
_diffrn_reflns_point_group_measured_fraction_full 0.998
_diffrn_reflns_point_group_measured_fraction_max 0.995
_diffrn_reflns_theta_full 25
_diffrn_reflns_theta_max 27.498
_diffrn_reflns_theta_min 3.063
_diffrn_source 'Enraf Nonius FR590'
_diffrn_standards_number 0
_exptl_absorpt_coefficient_mu 1.048
_exptl_absorpt_correction_T_max 1.022
_exptl_absorpt_correction_T_min 0.898
_exptl_absorpt_correction_type multi-scan
_exptl_absorpt_process_details
;
        [c.f. r.h. blessing, acta cryst. (1995), a51, 33-38]
;
_exptl_crystal_colour 'light brown'
_exptl_crystal_density_diffrn 1.512
_exptl_crystal_density_method 'not measured'
_exptl_crystal_description prism
_exptl_crystal_F_000 5832
_exptl_crystal_size_max 0.23
_exptl_crystal_size_mid 0.21
_exptl_crystal_size_min 0.15
_refine_diff_density_max 0.819
_refine_diff_density_min -0.789
_refine_diff_density_rms 0.143
_refine_ls_extinction_method none
_refine_ls_goodness_of_fit_ref 1.094
_refine_ls_hydrogen_treatment constr
_refine_ls_matrix_type full
_refine_ls_number_constraints 0
_refine_ls_number_parameters 628
_refine_ls_number_reflns 14438
_refine_ls_number_restraints 0
_refine_ls_restrained_S_all 1.094
_refine_ls_R_factor_all 0.15
_refine_ls_R_factor_gt 0.0624
_refine_ls_shift/su_max 0.001
_refine_ls_shift/su_mean 0
_refine_ls_structure_factor_coef Fsqd
_refine_ls_weighting_details 'w=1/[\s^2^(Fo^2^)+(0.0294P)^2^+78.2033P] where P=(Fo^2^+2Fc^2^)/3'
_refine_ls_weighting_scheme calc
_refine_ls_wR_factor_gt 0.0993
_refine_ls_wR_factor_ref 0.1245
_reflns_Friedel_coverage 0
_reflns_number_gt 8114
_reflns_number_total 14438
_reflns_threshold_expression 'I > 2\s(I)'
_cod_data_source_file ic5b02816_si_001.cif
_cod_data_source_block 5
_cod_original_cell_volume 12631(5)
_cod_original_sg_symbol_H-M 'C 2/c'
_cod_database_code 4347160

loop_
_symmetry_equiv_pos_as_xyz
'x, y, z'
'-x, y, -z+1/2'
'x+1/2, y+1/2, z'
'-x+1/2, y+1/2, -z+1/2'
'-x, -y, -z'
'x, -y, z-1/2'
'-x+1/2, -y+1/2, -z'
'x+1/2, -y+1/2, z-1/2'

loop_
_atom_site_label
_atom_site_type_symbol
_atom_site_fract_x
_atom_site_fract_y
_atom_site_fract_z
_atom_site_U_iso_or_equiv
_atom_site_adp_type
_atom_site_occupancy
_atom_site_site_symmetry_order
_atom_site_calc_flag
_atom_site_refinement_flags_posn
_atom_site_refinement_flags_adp
C11 C 0.52677(18) 0.5259(5) 0.6174(2) 0.0341(14) Uani 1 1 d . .
C12 C 0.5364(2) 0.4415(6) 0.6607(3) 0.0512(19) Uani 1 1 d . .
H12A H 0.5316 0.4749 0.6828 0.077 Uiso 1 1 calc R U
H12B H 0.5648 0.4188 0.6851 0.077 Uiso 1 1 calc R U
H12C H 0.5187 0.3782 0.6411 0.077 Uiso 1 1 calc R U
C13 C 0.5342(2) 0.4748(6) 0.5814(3) 0.0516(18) Uani 1 1 d . .
H13A H 0.5166 0.4114 0.5616 0.077 Uiso 1 1 calc R U
H13B H 0.5626 0.4526 0.6056 0.077 Uiso 1 1 calc R U
H13C H 0.5279 0.5284 0.5546 0.077 Uiso 1 1 calc R U
C14 C 0.5530(2) 0.6298(6) 0.6480(3) 0.0517(19) Uani 1 1 d . .
H14A H 0.5472 0.6815 0.6208 0.078 Uiso 1 1 calc R U
H14B H 0.5818 0.6102 0.6741 0.078 Uiso 1 1 calc R U
H14C H 0.5466 0.6628 0.6682 0.078 Uiso 1 1 calc R U
C21 C 0.22814(19) 0.6670(5) 0.3759(3) 0.0363(15) Uani 1 1 d . .
C22 C 0.20747(19) 0.5666(6) 0.3757(3) 0.0471(17) Uani 1 1 d . .
H22A H 0.2021 0.5127 0.3495 0.071 Uiso 1 1 calc R U
H22B H 0.1819 0.5885 0.3645 0.071 Uiso 1 1 calc R U
H22C H 0.2254 0.5352 0.413 0.071 Uiso 1 1 calc R U
C23 C 0.2373(2) 0.7544(6) 0.4175(3) 0.0501(18) Uani 1 1 d . .
H23A H 0.2573 0.7259 0.4554 0.075 Uiso 1 1 calc R U
H23B H 0.2122 0.7722 0.4086 0.075 Uiso 1 1 calc R U
H23C H 0.248 0.8199 0.4146 0.075 Uiso 1 1 calc R U
C24 C 0.20106(19) 0.7162(6) 0.3164(3) 0.0481(18) Uani 1 1 d . .
H24A H 0.2135 0.7831 0.3179 0.072 Uiso 1 1 calc R U
H24B H 0.1741 0.7323 0.3022 0.072 Uiso 1 1 calc R U
H24C H 0.1986 0.664 0.2919 0.072 Uiso 1 1 calc R U
C31 C 0.34672(19) 0.2615(5) 0.3551(3) 0.0357(15) Uani 1 1 d . .
C32 C 0.30068(19) 0.2303(5) 0.3128(3) 0.0462(17) Uani 1 1 d . .
H32A H 0.296 0.1747 0.3292 0.069 Uiso 1 1 calc R U
H32B H 0.2927 0.2022 0.2788 0.069 Uiso 1 1 calc R U
H32C H 0.2845 0.2946 0.3041 0.069 Uiso 1 1 calc R U
C33 C 0.3546(2) 0.3568(5) 0.3324(3) 0.0431(16) Uani 1 1 d . .
H33A H 0.3384 0.4197 0.3254 0.065 Uiso 1 1 calc R U
H33B H 0.347 0.3346 0.2979 0.065 Uiso 1 1 calc R U
H33C H 0.3834 0.3761 0.3599 0.065 Uiso 1 1 calc R U
C34 C 0.3740(2) 0.1627(6) 0.3696(3) 0.0526(19) Uani 1 1 d . .
H34A H 0.4026 0.1846 0.397 0.079 Uiso 1 1 calc R U
H34B H 0.3673 0.1371 0.336 0.079 Uiso 1 1 calc R U
H34C H 0.3695 0.1043 0.3849 0.079 Uiso 1 1 calc R U
C41 C 0.40270(19) 0.6494(6) 0.6719(3) 0.0432(17) Uani 1 1 d . .
C42 C 0.3802(2) 0.6116(7) 0.6903(3) 0.055(2) Uani 1 1 d . .
H42A H 0.3509 0.621 0.6594 0.083 Uiso 1 1 calc R U
H42B H 0.3894 0.6551 0.7219 0.083 Uiso 1 1 calc R U
H42C H 0.3862 0.535 0.7009 0.083 Uiso 1 1 calc R U
C43 C 0.44893(19) 0.6228(7) 0.7177(3) 0.060(2) Uani 1 1 d . .
H43A H 0.4525 0.5456 0.727 0.09 Uiso 1 1 calc R U
H43B H 0.4613 0.6661 0.7508 0.09 Uiso 1 1 calc R U
H43C H 0.462 0.64 0.7039 0.09 Uiso 1 1 calc R U
C44 C 0.3955(2) 0.7737(6) 0.6578(3) 0.058(2) Uani 1 1 d . .
H44A H 0.407 0.7946 0.6423 0.087 Uiso 1 1 calc R U
H44B H 0.4086 0.8154 0.6917 0.087 Uiso 1 1 calc R U
H44C H 0.3663 0.7888 0.6308 0.087 Uiso 1 1 calc R U
C111 C 0.4576(2) 0.7499(5) 0.4943(3) 0.0403(16) Uani 1 1 d . .
H111 H 0.4692 0.6822 0.498 0.048 Uiso 1 1 calc R U
C112 C 0.4629(2) 0.8386(6) 0.4733(3) 0.0510(19) Uani 1 1 d . .
H112 H 0.4775 0.8305 0.4622 0.061 Uiso 1 1 calc R U
C113 C 0.4466(2) 0.9397(6) 0.4688(3) 0.0534(19) Uani 1 1 d . .
H113 H 0.4504 1.0009 0.4553 0.064 Uiso 1 1 calc R U
C114 C 0.4248(2) 0.9490(5) 0.4844(3) 0.0456(17) Uani 1 1 d . .
H114 H 0.4133 1.0163 0.4815 0.055 Uiso 1 1 calc R U
C115 C 0.42008(18) 0.8557(5) 0.5046(2) 0.0370(15) Uani 1 1 d . .
H115 H 0.4051 0.862 0.5152 0.044 Uiso 1 1 calc R U
C211 C 0.2996(2) 0.8362(5) 0.3719(3) 0.0473(17) Uani 1 1 d . .
H211 H 0.2869 0.8386 0.3858 0.057 Uiso 1 1 calc R U
C212 C 0.2938(2) 0.9225(6) 0.3398(3) 0.061(2) Uani 1 1 d . .
H212 H 0.2771 0.9815 0.3319 0.074 Uiso 1 1 calc R U
C213 C 0.3122(2) 0.9229(6) 0.3196(3) 0.0529(19) Uani 1 1 d . .
H213 H 0.3074 0.9801 0.2964 0.063 Uiso 1 1 calc R U
C214 C 0.3383(2) 0.8367(6) 0.3338(3) 0.0527(19) Uani 1 1 d . .
H214 H 0.3528 0.8362 0.3226 0.063 Uiso 1 1 calc R U
C215 C 0.3421(2) 0.7505(5) 0.3657(3) 0.0439(17) Uani 1 1 d . .
H215 H 0.3591 0.6912 0.3748 0.053 Uiso 1 1 calc R U
C311 C 0.3354(2) 0.1371(5) 0.4661(3) 0.0427(16) Uani 1 1 d . .
H311 H 0.3151 0.167 0.4301 0.051 Uiso 1 1 calc R U
C312 C 0.3280(2) 0.0364(6) 0.4789(3) 0.0525(19) Uani 1 1 d . .
H312 H 0.3028 0.0004 0.4516 0.063 Uiso 1 1 calc R U
C313 C 0.3575(3) -0.0096(6) 0.5311(4) 0.065(2) Uani 1 1 d . .
H313 H 0.3529 -0.0773 0.5398 0.077 Uiso 1 1 calc R U
C314 C 0.3939(3) 0.0463(6) 0.5705(3) 0.056(2) Uani 1 1 d . .
H314 H 0.4146 0.0173 0.6066 0.068 Uiso 1 1 calc R U
C315 C 0.3994(2) 0.1473(6) 0.5556(3) 0.0462(17) Uani 1 1 d . .
H315 H 0.424 0.1854 0.5828 0.055 Uiso 1 1 calc R U
C411 C 0.3248(2) 0.2778(6) 0.5536(3) 0.0452(17) Uani 1 1 d . .
H411 H 0.3029 0.2955 0.5157 0.054 Uiso 1 1 calc R U
C412 C 0.3233(2) 0.1800(5) 0.5745(3) 0.0518(19) Uani 1 1 d . .
H412 H 0.3006 0.1331 0.5509 0.062 Uiso 1 1 calc R U
C413 C 0.3551(3) 0.1530(6) 0.6296(4) 0.060(2) Uani 1 1 d . .
H413 H 0.3545 0.0878 0.6442 0.072 Uiso 1 1 calc R U
C414 C 0.3884(2) 0.2233(7) 0.6635(3) 0.062(2) Uani 1 1 d . .
H414 H 0.4106 0.2066 0.7014 0.075 Uiso 1 1 calc R U
C415 C 0.3884(2) 0.3194(6) 0.6403(3) 0.0472(17) Uani 1 1 d . .
H415 H 0.4112 0.366 0.6631 0.057 Uiso 1 1 calc R U
C501 C 0.5831(3) 0.9319(7) 0.7038(4) 0.148(6) Uani 1 1 d G .
H501 H 0.593 0.8627 0.7208 0.177 Uiso 1 1 calc R U
C502 C 0.60925(19) 1.0231(10) 0.7288(2) 0.138(6) Uani 1 1 d G .
H502 H 0.6367 1.015 0.7624 0.166 Uiso 1 1 calc R U
C503 C 0.5944(3) 1.1265(8) 0.7034(4) 0.111(4) Uani 1 1 d G .
H503 H 0.6119 1.1875 0.7201 0.133 Uiso 1 1 calc R U
C504 C 0.5534(3) 1.1387(4) 0.6531(4) 0.089(3) Uani 1 1 d G .
H504 H 0.5434 1.2079 0.6361 0.107 Uiso 1 1 calc R U
C505 C 0.52718(17) 1.0475(7) 0.6281(2) 0.084(3) Uani 1 1 d G .
H505 H 0.4997 1.0556 0.5945 0.101 Uiso 1 1 calc R U
C506 C 0.5420(3) 0.9441(5) 0.6535(4) 0.113(4) Uani 1 1 d G .
H506 H 0.5245 0.8831 0.6368 0.135 Uiso 1 1 calc R U
C601 C 0.3037(2) 0.5696(7) 0.2104(4) 0.154(7) Uani 1 1 d G .
H601 H 0.3129 0.5148 0.2369 0.185 Uiso 1 1 calc R U
C602 C 0.2906(2) 0.6710(8) 0.2138(3) 0.103(4) Uani 1 1 d G .
H602 H 0.2911 0.6839 0.2426 0.124 Uiso 1 1 calc R U
C603 C 0.2768(2) 0.7529(5) 0.1741(4) 0.084(3) Uani 1 1 d G .
H603 H 0.2681 0.8207 0.1764 0.101 Uiso 1 1 calc R U
C604 C 0.27612(19) 0.7336(7) 0.1311(3) 0.094(3) Uani 1 1 d G .
H604 H 0.2669 0.7885 0.1045 0.112 Uiso 1 1 calc R U
C605 C 0.2892(2) 0.6323(8) 0.1277(3) 0.118(5) Uani 1 1 d G .
H605 H 0.2887 0.6194 0.0989 0.142 Uiso 1 1 calc R U
C606 C 0.3030(2) 0.5503(5) 0.1674(5) 0.173(8) Uani 1 1 d G .
H606 H 0.3117 0.4825 0.1651 0.208 Uiso 1 1 calc R U
Nb1 Nb 0.43543(2) 0.60316(4) 0.55327(2) 0.02791(13) Uani 1 1 d . .
Nb2 Nb 0.31283(2) 0.58699(4) 0.41391(2) 0.02788(14) Uani 1 1 d . .
Nb3 Nb 0.38224(2) 0.35102(4) 0.47420(2) 0.02890(14) Uani 1 1 d . .
Nb4 Nb 0.35818(2) 0.52392(4) 0.55582(2) 0.02943(14) Uani 1 1 d . .
S1 S 0.35837(4) 0.68017(12) 0.50880(6) 0.0289(3) Uani 1 1 d . .
S2 S 0.39182(4) 0.53232(12) 0.45419(6) 0.0283(3) Uani 1 1 d . .
S3 S 0.31869(4) 0.41149(12) 0.45391(6) 0.0292(3) Uani 1 1 d . .
S4 S 0.42078(4) 0.44082(12) 0.58083(6) 0.0305(3) Uani 1 1 d . .
Cl1 Cl 0.46155(5) 0.74073(13) 0.62546(6) 0.0397(4) Uani 1 1 d . .
Cl2 Cl 0.28209(5) 0.52971(13) 0.32011(6) 0.0412(4) Uani 1 1 d . .
Cl3 Cl 0.44911(5) 0.26471(13) 0.52483(7) 0.0433(4) Uani 1 1 d . .
Cl4 Cl 0.29036(5) 0.52948(14) 0.52456(6) 0.0409(4) Uani 1 1 d . .
N11 N 0.48408(14) 0.5578(4) 0.58196(19) 0.0308(11) Uani 1 1 d . .
N12 N 0.43612(15) 0.7575(4) 0.5096(2) 0.0315(12) Uani 1 1 d . .
N21 N 0.26684(14) 0.6330(4) 0.39373(19) 0.0338(12) Uani 1 1 d . .
N22 N 0.32274(15) 0.7487(4) 0.3839(2) 0.0326(12) Uani 1 1 d . .
N31 N 0.35873(14) 0.2980(4) 0.4076(2) 0.0305(11) Uani 1 1 d . .
N32 N 0.37100(16) 0.1916(4) 0.5044(2) 0.0367(12) Uani 1 1 d . .
N41 N 0.38431(14) 0.5890(4) 0.6208(2) 0.0331(12) Uani 1 1 d . .
N42 N 0.35705(15) 0.3478(4) 0.5866(2) 0.0331(12) Uani 1 1 d . .
C702 C 0.4993(4) 0.1707(17) 0.7087(6) 0.134(7) Uani 1 1 d . .
H702 H 0.5003 0.1714 0.6808 0.16 Uiso 1 1 calc R U
C703 C 0.4988(3) 0.2677(13) 0.7280(5) 0.121(4) Uani 1 1 d . .
H703 H 0.4968 0.3338 0.7116 0.145 Uiso 1 1 calc R U
C701 C 0.4985(5) 0.0735(13) 0.7270(7) 0.176(12) Uani 1 1 d . .
H701 H 0.496 0.0078 0.7099 0.211 Uiso 1 1 calc R U

loop_
_atom_site_aniso_label
_atom_site_aniso_U_11
_atom_site_aniso_U_22
_atom_site_aniso_U_33
_atom_site_aniso_U_23
_atom_site_aniso_U_13
_atom_site_aniso_U_12
C11 0.028(3) 0.040(4) 0.034(3) -0.001(3) 0.021(3) 0.001(3)
C12 0.035(4) 0.057(5) 0.042(4) 0.003(3) 0.019(3) 0.008(3)
C13 0.049(4) 0.069(5) 0.050(4) -0.014(4) 0.039(4) 0.001(4)
C14 0.038(4) 0.068(5) 0.048(4) -0.014(4) 0.029(4) -0.009(4)
C21 0.034(4) 0.040(4) 0.037(4) 0.001(3) 0.025(3) 0.006(3)
C22 0.031(4) 0.062(5) 0.041(4) 0.002(3) 0.022(3) -0.006(3)
C23 0.045(4) 0.053(4) 0.051(4) 0.003(3) 0.032(4) 0.014(3)
C24 0.031(4) 0.064(5) 0.037(4) 0.007(3) 0.018(3) 0.005(3)
C31 0.038(4) 0.035(4) 0.036(4) -0.015(3) 0.026(3) -0.007(3)
C32 0.043(4) 0.044(4) 0.042(4) -0.010(3) 0.025(4) -0.010(3)
C33 0.049(4) 0.051(4) 0.040(4) -0.002(3) 0.035(4) -0.008(3)
C34 0.059(5) 0.051(4) 0.055(5) -0.002(4) 0.041(4) 0.009(4)
C41 0.030(4) 0.072(5) 0.028(3) -0.005(3) 0.020(3) -0.004(3)
C42 0.041(4) 0.091(6) 0.040(4) -0.004(4) 0.029(4) -0.002(4)
C43 0.033(4) 0.108(7) 0.026(4) -0.001(4) 0.015(3) -0.002(4)
C44 0.059(5) 0.059(5) 0.058(5) -0.020(4) 0.041(4) -0.006(4)
C111 0.044(4) 0.034(4) 0.046(4) 0.002(3) 0.032(4) 0.006(3)
C112 0.059(5) 0.061(5) 0.060(5) 0.010(4) 0.051(4) 0.001(4)
C113 0.061(5) 0.041(4) 0.066(5) 0.009(4) 0.047(4) -0.005(4)
C114 0.050(4) 0.039(4) 0.048(4) 0.010(3) 0.034(4) 0.006(3)
C115 0.028(3) 0.039(4) 0.040(4) -0.004(3) 0.022(3) -0.004(3)
C211 0.051(4) 0.042(4) 0.055(4) -0.004(3) 0.038(4) -0.006(3)
C212 0.068(5) 0.036(4) 0.084(6) 0.015(4) 0.053(5) 0.005(4)
C213 0.063(5) 0.040(4) 0.045(4) 0.009(3) 0.032(4) -0.007(4)
C214 0.066(5) 0.051(5) 0.049(4) 0.004(4) 0.042(4) -0.006(4)
C215 0.047(4) 0.047(4) 0.048(4) 0.011(3) 0.036(4) 0.010(3)
C311 0.056(5) 0.036(4) 0.048(4) -0.001(3) 0.039(4) -0.002(3)
C312 0.063(5) 0.046(4) 0.062(5) -0.016(4) 0.048(5) -0.025(4)
C313 0.106(7) 0.039(4) 0.091(7) 0.007(5) 0.084(6) 0.004(5)
C314 0.078(6) 0.039(4) 0.057(5) 0.016(4) 0.048(5) 0.014(4)
C315 0.044(4) 0.043(4) 0.045(4) 0.000(3) 0.028(4) 0.002(3)
C411 0.048(4) 0.052(4) 0.048(4) -0.002(3) 0.037(4) -0.006(4)
C412 0.060(5) 0.038(4) 0.077(6) 0.003(4) 0.055(5) -0.005(3)
C413 0.073(6) 0.048(5) 0.083(6) 0.025(4) 0.063(5) 0.006(4)
C414 0.058(5) 0.069(5) 0.059(5) 0.029(4) 0.039(4) 0.009(4)
C415 0.039(4) 0.057(5) 0.046(4) 0.006(4) 0.029(4) 0.001(3)
C501 0.206(17) 0.097(10) 0.123(12) 0.059(9) 0.106(12) 0.072(11)
C502 0.089(9) 0.220(16) 0.052(6) 0.016(10) 0.027(6) 0.073(11)
C503 0.099(9) 0.165(13) 0.103(9) -0.060(9) 0.082(8) -0.053(8)
C504 0.145(10) 0.054(6) 0.093(8) 0.003(5) 0.091(8) 0.010(6)
C505 0.070(6) 0.093(7) 0.069(6) 0.004(6) 0.039(5) 0.032(6)
C506 0.157(12) 0.060(7) 0.164(12) -0.016(7) 0.126(11) -0.022(7)
C601 0.121(10) 0.142(13) 0.231(17) 0.123(12) 0.132(12) 0.074(9)
C602 0.084(8) 0.155(11) 0.053(6) -0.017(7) 0.040(6) -0.038(7)
C603 0.077(7) 0.065(6) 0.135(9) -0.007(6) 0.082(7) 0.001(5)
C604 0.056(6) 0.138(10) 0.080(7) 0.028(7) 0.043(6) 0.001(6)
C605 0.149(11) 0.132(10) 0.158(11) -0.093(9) 0.138(10) -0.076(9)
C606 0.187(14) 0.052(7) 0.42(3) -0.003(11) 0.259(18) 0.000(8)
Nb1 0.0263(3) 0.0305(3) 0.0268(3) -0.0008(2) 0.0181(2) -0.0012(2)
Nb2 0.0262(3) 0.0291(3) 0.0257(3) 0.0014(2) 0.0167(2) 0.0011(2)
Nb3 0.0300(3) 0.0268(3) 0.0287(3) -0.0003(2) 0.0195(3) -0.0002(2)
Nb4 0.0293(3) 0.0341(3) 0.0259(3) 0.0017(2) 0.0192(3) 0.0008(2)
S1 0.0291(8) 0.0289(8) 0.0282(8) -0.0012(6) 0.0194(7) 0.0001(6)
S2 0.0295(8) 0.0280(8) 0.0282(8) 0.0003(6) 0.0200(7) -0.0003(6)
S3 0.0286(8) 0.0288(8) 0.0292(8) 0.0004(6) 0.0193(7) -0.0017(6)
S4 0.0284(8) 0.0341(8) 0.0273(8) 0.0041(6) 0.0183(7) 0.0022(6)
Cl1 0.0408(9) 0.0446(9) 0.0342(9) -0.0101(7) 0.0257(8) -0.0075(7)
Cl2 0.0423(9) 0.0457(9) 0.0282(8) -0.0011(7) 0.0212(8) 0.0020(7)
Cl3 0.0350(9) 0.0401(9) 0.0467(10) 0.0006(7) 0.0247(8) 0.0058(7)
Cl4 0.0325(9) 0.0549(10) 0.0384(9) 0.0043(8) 0.0254(8) 0.0035(7)
N11 0.028(3) 0.037(3) 0.025(3) -0.003(2) 0.017(2) -0.005(2)
N12 0.033(3) 0.033(3) 0.033(3) -0.003(2) 0.024(3) -0.003(2)
N21 0.028(3) 0.033(3) 0.031(3) -0.002(2) 0.017(2) -0.005(2)
N22 0.034(3) 0.029(3) 0.033(3) 0.001(2) 0.022(3) 0.000(2)
N31 0.029(3) 0.026(3) 0.035(3) 0.002(2) 0.022(2) -0.001(2)
N32 0.050(3) 0.022(3) 0.042(3) -0.001(2) 0.033(3) -0.002(2)
N41 0.028(3) 0.038(3) 0.039(3) 0.003(2) 0.024(2) 0.004(2)
N42 0.034(3) 0.038(3) 0.033(3) 0.002(2) 0.025(3) -0.001(2)
C702 0.058(7) 0.26(2) 0.069(8) -0.051(13) 0.040(7) -0.016(13)
C703 0.050(6) 0.199(14) 0.087(10) 0.020(8) 0.036(8) -0.011(9)
C701 0.067(8) 0.166(14) 0.17(2) -0.066(13) 0.030(16) 0.002(14)

loop_
_atom_type_symbol
_atom_type_description
_atom_type_scat_dispersion_real
_atom_type_scat_dispersion_imag
_atom_type_scat_source
C C 0.0033 0.0016 'International Tables Vol C Tables 4.2.6.8 and 6.1.1.4'
H H 0 0 'International Tables Vol C Tables 4.2.6.8 and 6.1.1.4'
Nb Nb -2.0727 0.6215 'International Tables Vol C Tables 4.2.6.8 and 6.1.1.4'
S S 0.1246 0.1234 'International Tables Vol C Tables 4.2.6.8 and 6.1.1.4'
Cl Cl 0.1484 0.1585 'International Tables Vol C Tables 4.2.6.8 and 6.1.1.4'
N N 0.0061 0.0033 'International Tables Vol C Tables 4.2.6.8 and 6.1.1.4'

loop_
_geom_angle_atom_site_label_1
_geom_angle_atom_site_label_2
_geom_angle_atom_site_label_3
_geom_angle
_geom_angle_site_symmetry_1
_geom_angle_site_symmetry_3
N11 C11 C14 107.5(5) . .
N11 C11 C12 107.5(5) . .
C14 C11 C12 109.9(5) . .
N11 C11 C13 110.2(5) . .
C14 C11 C13 111.0(5) . .
C12 C11 C13 110.7(5) . .
C11 C12 H12A 109.5 . .
C11 C12 H12B 109.5 . .
H12A C12 H12B 109.5 . .
C11 C12 H12C 109.5 . .
H12A C12 H12C 109.5 . .
H12B C12 H12C 109.5 . .
C11 C13 H13A 109.5 . .
C11 C13 H13B 109.5 . .
H13A C13 H13B 109.5 . .
C11 C13 H13C 109.5 . .
H13A C13 H13C 109.5 . .
H13B C13 H13C 109.5 . .
C11 C14 H14A 109.5 . .
C11 C14 H14B 109.5 . .
H14A C14 H14B 109.5 . .
C11 C14 H14C 109.5 . .
H14A C14 H14C 109.5 . .
H14B C14 H14C 109.5 . .
N21 C21 C22 108.7(5) . .
N21 C21 C24 108.2(5) . .
C22 C21 C24 110.7(5) . .
N21 C21 C23 108.4(5) . .
C22 C21 C23 110.5(5) . .
C24 C21 C23 110.3(5) . .
C21 C22 H22A 109.5 . .
C21 C22 H22B 109.5 . .
H22A C22 H22B 109.5 . .
C21 C22 H22C 109.5 . .
H22A C22 H22C 109.5 . .
H22B C22 H22C 109.5 . .
C21 C23 H23A 109.5 . .
C21 C23 H23B 109.5 . .
H23A C23 H23B 109.5 . .
C21 C23 H23C 109.5 . .
H23A C23 H23C 109.5 . .
H23B C23 H23C 109.5 . .
C21 C24 H24A 109.5 . .
C21 C24 H24B 109.5 . .
H24A C24 H24B 109.5 . .
C21 C24 H24C 109.5 . .
H24A C24 H24C 109.5 . .
H24B C24 H24C 109.5 . .
N31 C31 C34 107.1(5) . .
N31 C31 C33 107.9(5) . .
C34 C31 C33 110.3(5) . .
N31 C31 C32 108.6(5) . .
C34 C31 C32 111.8(5) . .
C33 C31 C32 110.9(5) . .
C31 C32 H32A 109.5 . .
C31 C32 H32B 109.5 . .
H32A C32 H32B 109.5 . .
C31 C32 H32C 109.5 . .
H32A C32 H32C 109.5 . .
H32B C32 H32C 109.5 . .
C31 C33 H33A 109.5 . .
C31 C33 H33B 109.5 . .
H33A C33 H33B 109.5 . .
C31 C33 H33C 109.5 . .
H33A C33 H33C 109.5 . .
H33B C33 H33C 109.5 . .
C31 C34 H34A 109.5 . .
C31 C34 H34B 109.5 . .
H34A C34 H34B 109.5 . .
C31 C34 H34C 109.5 . .
H34A C34 H34C 109.5 . .
H34B C34 H34C 109.5 . .
N41 C41 C43 109.7(5) . .
N41 C41 C42 106.5(5) . .
C43 C41 C42 110.7(5) . .
N41 C41 C44 108.3(5) . .
C43 C41 C44 111.2(6) . .
C42 C41 C44 110.2(6) . .
C41 C42 H42A 109.5 . .
C41 C42 H42B 109.5 . .
H42A C42 H42B 109.5 . .
C41 C42 H42C 109.5 . .
H42A C42 H42C 109.5 . .
H42B C42 H42C 109.5 . .
C41 C43 H43A 109.5 . .
C41 C43 H43B 109.5 . .
H43A C43 H43B 109.5 . .
C41 C43 H43C 109.5 . .
H43A C43 H43C 109.5 . .
H43B C43 H43C 109.5 . .
C41 C44 H44A 109.5 . .
C41 C44 H44B 109.5 . .
H44A C44 H44B 109.5 . .
C41 C44 H44C 109.5 . .
H44A C44 H44C 109.5 . .
H44B C44 H44C 109.5 . .
N12 C111 C112 122.2(6) . .
N12 C111 H111 118.9 . .
C112 C111 H111 118.9 . .
C113 C112 C111 119.4(6) . .
C113 C112 H112 120.3 . .
C111 C112 H112 120.3 . .
C114 C113 C112 119.1(6) . .
C114 C113 H113 120.4 . .
C112 C113 H113 120.4 . .
C113 C114 C115 118.6(6) . .
C113 C114 H114 120.7 . .
C115 C114 H114 120.7 . .
N12 C115 C114 122.8(6) . .
N12 C115 H115 118.6 . .
C114 C115 H115 118.6 . .
N22 C211 C212 122.3(7) . .
N22 C211 H211 118.9 . .
C212 C211 H211 118.9 . .
C213 C212 C211 120.7(7) . .
C213 C212 H212 119.6 . .
C211 C212 H212 119.6 . .
C212 C213 C214 118.6(7) . .
C212 C213 H213 120.7 . .
C214 C213 H213 120.7 . .
C213 C214 C215 117.5(7) . .
C213 C214 H214 121.2 . .
C215 C214 H214 121.2 . .
N22 C215 C214 123.5(6) . .
N22 C215 H215 118.3 . .
C214 C215 H215 118.3 . .
N32 C311 C312 121.5(6) . .
N32 C311 H311 119.3 . .
C312 C311 H311 119.3 . .
C313 C312 C311 120.2(7) . .
C313 C312 H312 119.9 . .
C311 C312 H312 119.9 . .
C312 C313 C314 118.4(7) . .
C312 C313 H313 120.8 . .
C314 C313 H313 120.8 . .
C313 C314 C315 118.9(7) . .
C313 C314 H314 120.5 . .
C315 C314 H314 120.5 . .
N32 C315 C314 123.0(7) . .
N32 C315 H315 118.5 . .
C314 C315 H315 118.5 . .
N42 C411 C412 121.8(7) . .
N42 C411 H411 119.1 . .
C412 C411 H411 119.1 . .
C413 C412 C411 119.5(7) . .
C413 C412 H412 120.2 . .
C411 C412 H412 120.2 . .
C412 C413 C414 119.2(7) . .
C412 C413 H413 120.4 . .
C414 C413 H413 120.4 . .
C413 C414 C415 118.8(7) . .
C413 C414 H414 120.6 . .
C415 C414 H414 120.6 . .
N42 C415 C414 122.8(7) . .
N42 C415 H415 118.6 . .
C414 C415 H415 118.6 . .
C502 C501 C506 120 . .
C502 C501 H501 120 . .
C506 C501 H501 120 . .
C503 C502 C501 120 . .
C503 C502 H502 120 . .
C501 C502 H502 120 . .
C502 C503 C504 120 . .
C502 C503 H503 120 . .
C504 C503 H503 120 . .
C503 C504 C505 120 . .
C503 C504 H504 120 . .
C505 C504 H504 120 . .
C506 C505 C504 120 . .
C506 C505 H505 120 . .
C504 C505 H505 120 . .
C505 C506 C501 120 . .
C505 C506 H506 120 . .
C501 C506 H506 120 . .
C602 C601 C606 120 . .
C602 C601 H601 120 . .
C606 C601 H601 120 . .
C601 C602 C603 120 . .
C601 C602 H602 120 . .
C603 C602 H602 120 . .
C604 C603 C602 120 . .
C604 C603 H603 120 . .
C602 C603 H603 120 . .
C603 C604 C605 120 . .
C603 C604 H604 120 . .
C605 C604 H604 120 . .
C606 C605 C604 120 . .
C606 C605 H605 120 . .
C604 C605 H605 120 . .
C605 C606 C601 120 . .
C605 C606 H606 120 . .
C601 C606 H606 120 . .
N11 Nb1 N12 93.03(19) . .
N11 Nb1 S4 95.21(16) . .
N12 Nb1 S4 168.77(12) . .
N11 Nb1 Cl1 95.68(15) . .
N12 Nb1 Cl1 80.81(12) . .
S4 Nb1 Cl1 105.88(6) . .
N11 Nb1 S2 99.53(15) . .
N12 Nb1 S2 79.53(12) . .
S4 Nb1 S2 91.59(5) . .
Cl1 Nb1 S2 155.66(6) . .
N11 Nb1 S1 178.72(17) . .
N12 Nb1 S1 86.39(12) . .
S4 Nb1 S1 85.51(5) . .
Cl1 Nb1 S1 83.10(5) . .
S2 Nb1 S1 81.49(5) . .
N21 Nb2 N22 94.5(2) . .
N21 Nb2 S3 98.78(16) . .
N22 Nb2 S3 166.60(13) . .
N21 Nb2 Cl2 96.15(16) . .
N22 Nb2 Cl2 79.92(12) . .
S3 Nb2 Cl2 100.55(6) . .
N21 Nb2 S1 94.12(16) . .
N22 Nb2 S1 84.92(12) . .
S3 Nb2 S1 92.08(5) . .
Cl2 Nb2 S1 162.29(6) . .
N21 Nb2 S2 173.92(16) . .
N22 Nb2 S2 82.33(12) . .
S3 Nb2 S2 84.29(5) . .
Cl2 Nb2 S2 88.40(5) . .
S1 Nb2 S2 80.49(5) . .
N31 Nb3 N32 95.40(19) . .
N31 Nb3 S2 93.94(15) . .
N32 Nb3 S2 168.80(12) . .
N31 Nb3 Cl3 95.72(16) . .
N32 Nb3 Cl3 82.72(13) . .
S2 Nb3 Cl3 102.50(6) . .
N31 Nb3 S3 99.49(15) . .
N32 Nb3 S3 80.37(13) . .
S2 Nb3 S3 92.01(5) . .
Cl3 Nb3 S3 158.18(6) . .
N31 Nb3 S4 178.57(16) . .
N32 Nb3 S4 86.01(13) . .
S2 Nb3 S4 84.69(5) . .
Cl3 Nb3 S4 84.21(5) . .
S3 Nb3 S4 80.97(5) . .
N41 Nb4 N42 94.9(2) . .
N41 Nb4 Cl4 95.96(15) . .
N42 Nb4 Cl4 79.93(12) . .
N41 Nb4 S1 96.92(16) . .
N42 Nb4 S1 166.88(12) . .
Cl4 Nb4 S1 104.40(5) . .
N41 Nb4 S4 96.55(15) . .
N42 Nb4 S4 80.74(12) . .
Cl4 Nb4 S4 157.76(6) . .
S1 Nb4 S4 92.25(5) . .
N41 Nb4 S3 177.46(17) . .
N42 Nb4 S3 83.33(12) . .
Cl4 Nb4 S3 85.55(5) . .
S1 Nb4 S3 84.66(5) . .
S4 Nb4 S3 81.38(5) . .
Nb4 S1 Nb2 94.22(6) . .
Nb4 S1 Nb1 86.70(5) . .
Nb2 S1 Nb1 99.11(5) . .
Nb3 S2 Nb1 95.21(5) . .
Nb3 S2 Nb2 87.06(5) . .
Nb1 S2 Nb2 97.99(5) . .
Nb2 S3 Nb3 95.06(5) . .
Nb2 S3 Nb4 87.51(5) . .
Nb3 S3 Nb4 98.32(5) . .
Nb1 S4 Nb4 94.00(5) . .
Nb1 S4 Nb3 87.28(5) . .
Nb4 S4 Nb3 98.44(5) . .
C11 N11 Nb1 167.2(4) . .
C115 N12 C111 117.9(5) . .
C115 N12 Nb1 123.7(4) . .
C111 N12 Nb1 118.0(4) . .
C21 N21 Nb2 177.7(4) . .
C215 N22 C211 117.2(5) . .
C215 N22 Nb2 123.6(4) . .
C211 N22 Nb2 117.2(4) . .
C31 N31 Nb3 168.5(4) . .
C315 N32 C311 118.0(5) . .
C315 N32 Nb3 123.9(4) . .
C311 N32 Nb3 117.8(4) . .
C41 N41 Nb4 174.8(4) . .
C415 N42 C411 118.0(6) . .
C415 N42 Nb4 118.7(4) . .
C411 N42 Nb4 123.2(4) . .
C701 C702 C703 123.5(16) . .
C701 C702 H702 118.2 . .
C703 C702 H702 118.2 . .
C702 C703 C703 118.6(10) . 2_656
C702 C703 H703 120.7 . .
C703 C703 H703 120.7 2_656 .
C702 C701 C701 117.6(10) . 2_656
C702 C701 H701 121.2 . .
C701 C701 H701 121.2 2_656 .

loop_
_geom_bond_atom_site_label_1
_geom_bond_atom_site_label_2
_geom_bond_distance
_geom_bond_site_symmetry_2
C11 N11 1.439(7) .
C11 C14 1.529(9) .
C11 C12 1.538(9) .
C11 C13 1.536(8) .
C12 H12A 0.96 .
C12 H12B 0.96 .
C12 H12C 0.96 .
C13 H13A 0.96 .
C13 H13B 0.96 .
C13 H13C 0.96 .
C14 H14A 0.96 .
C14 H14B 0.96 .
C14 H14C 0.96 .
C21 N21 1.442(7) .
C21 C22 1.516(8) .
C21 C24 1.530(8) .
C21 C23 1.534(9) .
C22 H22A 0.96 .
C22 H22B 0.96 .
C22 H22C 0.96 .
C23 H23A 0.96 .
C23 H23B 0.96 .
C23 H23C 0.96 .
C24 H24A 0.96 .
C24 H24B 0.96 .
C24 H24C 0.96 .
C31 N31 1.460(7) .
C31 C34 1.526(8) .
C31 C33 1.527(8) .
C31 C32 1.535(8) .
C32 H32A 0.96 .
C32 H32B 0.96 .
C32 H32C 0.96 .
C33 H33A 0.96 .
C33 H33B 0.96 .
C33 H33C 0.96 .
C34 H34A 0.96 .
C34 H34B 0.96 .
C34 H34C 0.96 .
C41 N41 1.445(8) .
C41 C43 1.531(9) .
C41 C42 1.536(9) .
C41 C44 1.540(10) .
C42 H42A 0.96 .
C42 H42B 0.96 .
C42 H42C 0.96 .
C43 H43A 0.96 .
C43 H43B 0.96 .
C43 H43C 0.96 .
C44 H44A 0.96 .
C44 H44B 0.96 .
C44 H44C 0.96 .
C111 N12 1.339(7) .
C111 C112 1.374(9) .
C111 H111 0.93 .
C112 C113 1.376(9) .
C112 H112 0.93 .
C113 C114 1.363(9) .
C113 H113 0.93 .
C114 C115 1.389(8) .
C114 H114 0.93 .
C115 N12 1.335(7) .
C115 H115 0.93 .
C211 N22 1.333(8) .
C211 C212 1.368(9) .
C211 H211 0.93 .
C212 C213 1.344(10) .
C212 H212 0.93 .
C213 C214 1.379(10) .
C213 H213 0.93 .
C214 C215 1.394(9) .
C214 H214 0.93 .
C215 N22 1.326(7) .
C215 H215 0.93 .
C311 N32 1.336(8) .
C311 C312 1.395(9) .
C311 H311 0.93 .
C312 C313 1.363(10) .
C312 H312 0.93 .
C313 C314 1.368(11) .
C313 H313 0.93 .
C314 C315 1.394(9) .
C314 H314 0.93 .
C315 N32 1.330(8) .
C315 H315 0.93 .
C411 N42 1.347(8) .
C411 C412 1.385(9) .
C411 H411 0.93 .
C412 C413 1.356(10) .
C412 H412 0.93 .
C413 C414 1.375(10) .
C413 H413 0.93 .
C414 C415 1.382(9) .
C414 H414 0.93 .
C415 N42 1.329(8) .
C415 H415 0.93 .
C501 C502 1.39 .
C501 C506 1.39 .
C501 H501 0.93 .
C502 C503 1.39 .
C502 H502 0.93 .
C503 C504 1.39 .
C503 H503 0.93 .
C504 C505 1.39 .
C504 H504 0.93 .
C505 C506 1.39 .
C505 H505 0.93 .
C506 H506 0.93 .
C601 C602 1.39 .
C601 C606 1.39 .
C601 H601 0.93 .
C602 C603 1.39 .
C602 H602 0.93 .
C603 C604 1.39 .
C603 H603 0.93 .
C604 C605 1.39 .
C604 H604 0.93 .
C605 C606 1.39 .
C605 H605 0.93 .
C606 H606 0.93 .
Nb1 N11 1.751(5) .
Nb1 N12 2.352(5) .
Nb1 S4 2.4191(16) .
Nb1 Cl1 2.4227(16) .
Nb1 S2 2.5070(16) .
Nb1 S1 2.8022(16) .
Nb2 N21 1.749(5) .
Nb2 N22 2.353(5) .
Nb2 S3 2.4051(16) .
Nb2 Cl2 2.4288(17) .
Nb2 S1 2.5114(16) .
Nb2 S2 2.8490(15) .
Nb3 N31 1.753(5) .
Nb3 N32 2.362(5) .
Nb3 S2 2.4033(17) .
Nb3 Cl3 2.4295(16) .
Nb3 S3 2.5176(16) .
Nb3 S4 2.8198(17) .
Nb4 N41 1.749(5) .
Nb4 N42 2.366(5) .
Nb4 Cl4 2.4240(16) .
Nb4 S1 2.4283(16) .
Nb4 S4 2.5035(16) .
Nb4 S3 2.8114(17) .
C702 C701 1.33(2) .
C702 C703 1.337(17) .
C702 H702 0.93 .
C703 C703 1.35(2) 2_656
C703 H703 0.93 .
C701 C701 1.40(4) 2_656
C701 H701 0.93 .
